data_7704122
loop_
_publ_author_name
'Navarro, Yolanda'
'Guedes, Guilherme P.'
'Cano, Joan'
'Oc\'on, Pilar'
'Iglesias, Mar\'ia Jos\'e'
'Lloret, Francisco'
'L\'opez-Ortiz, Fernando'

_publ_section_title
;
 Synthesis, structural characterization and electrochemical and magnetic
 studies of M(hfac)<sub>2</sub> (M = Cu<sup>II</sup>, Co<sup>II</sup>) and
 Nd(hfac)<sub>3</sub> complexes of 4-amino-TEMPO.
;
_journal_issue 19
_journal_name_full 'Dalton transactions (Cambridge, England : 2003)'
_journal_page_first 6280
_journal_page_last 6294
_journal_paper_doi 10.1039/d0dt00541j
_journal_volume 49
_journal_year 2020
_chemical_formula_sum 'C19 H21 Cu F12 N2 O5'
_chemical_formula_weight 648.92
_space_group_crystal_system monoclinic
_space_group_IT_number 15
_space_group_name_Hall '-C 2yc'
_space_group_name_H-M_alt 'C 1 2/c 1'
_atom_sites_solution_hydrogens geom
_audit_creation_method SHELXL-2014/7
_audit_update_record
;
2020-01-16 deposited with the CCDC.	2020-04-17 downloaded from the CCDC.
;
_cell_angle_alpha 90
_cell_angle_beta 99.785(3)
_cell_angle_gamma 90
_cell_formula_units_Z 8
_cell_length_a 20.826(2)
_cell_length_b 21.226(2)
_cell_length_c 12.0638(12)
_cell_measurement_reflns_used 2793
_cell_measurement_temperature 100(2)
_cell_measurement_theta_max 17.11
_cell_measurement_theta_min 2.32
_cell_volume 5255.3(9)
_computing_cell_refinement 'Bruker Smart (Bruker AXS, 2007)'
_computing_data_collection 'Bruker Smart (Bruker AXS, 2007)'
_computing_data_reduction 'Bruker Saint (Bruker AXS, 2007)'
_computing_molecular_graphics 'Mercury (Bruno, 2002)'
_computing_publication_material 'WinGX publication routines (Farrugia, 1999) and publCIF (Westrip, 2010)'
_computing_structure_refinement 'SHELXL-2014/7 (Sheldrick, 2014)'
_computing_structure_solution 'SHELXS-97 (Sheldrick, 1990)'
_diffrn_ambient_temperature 100(2)
_diffrn_measured_fraction_theta_full 1.000
_diffrn_measured_fraction_theta_max 1.000
_diffrn_measurement_device_type 'Bruker Apex II CCD'
_diffrn_measurement_method '\f-\w scans'
_diffrn_radiation_source 'fine-focus sealed tube'
_diffrn_radiation_type MoK\a
_diffrn_radiation_wavelength 0.71073
_diffrn_reflns_av_R_equivalents 0.1146
_diffrn_reflns_av_unetI/netI 0.0832
_diffrn_reflns_Laue_measured_fraction_full 1.000
_diffrn_reflns_Laue_measured_fraction_max 1.000
_diffrn_reflns_limit_h_max 22
_diffrn_reflns_limit_h_min -23
_diffrn_reflns_limit_k_max 22
_diffrn_reflns_limit_k_min -23
_diffrn_reflns_limit_l_max 13
_diffrn_reflns_limit_l_min -8
_diffrn_reflns_number 11963
_diffrn_reflns_point_group_measured_fraction_full 1.000
_diffrn_reflns_point_group_measured_fraction_max 1.000
_diffrn_reflns_theta_full 23.253
_diffrn_reflns_theta_max 23.253
_diffrn_reflns_theta_min 1.380
_exptl_absorpt_coefficient_mu 0.949
_exptl_absorpt_correction_T_max 1.000
_exptl_absorpt_correction_T_min 0.308
_exptl_absorpt_correction_type multi-scan
_exptl_absorpt_process_details
;
SADABS, Bruker Analytical X-ray Systems,Inc., Madison WI, 1997.
;
_exptl_crystal_colour green
_exptl_crystal_density_diffrn 1.640
_exptl_crystal_description Block
_exptl_crystal_F_000 2608
_exptl_crystal_size_max 0.205
_exptl_crystal_size_mid 0.091
_exptl_crystal_size_min 0.044
_refine_diff_density_max 1.094
_refine_diff_density_min -0.645
_refine_diff_density_rms 0.122
_refine_ls_extinction_method none
_refine_ls_goodness_of_fit_ref 1.064
_refine_ls_hydrogen_treatment constr
_refine_ls_matrix_type full
_refine_ls_number_parameters 350
_refine_ls_number_reflns 3777
_refine_ls_number_restraints 1
_refine_ls_restrained_S_all 1.066
_refine_ls_R_factor_all 0.1008
_refine_ls_R_factor_gt 0.0810
_refine_ls_shift/su_max 0.001
_refine_ls_shift/su_mean 0.000
_refine_ls_structure_factor_coef Fsqd
_refine_ls_weighting_details 'w=1/[\s^2^(Fo^2^)+(0.1362P)^2^+15.9715P] where P=(Fo^2^+2Fc^2^)/3'
_refine_ls_weighting_scheme calc
_refine_ls_wR_factor_gt 0.2203
_refine_ls_wR_factor_ref 0.2403
_reflns_Friedel_coverage 0.000
_reflns_number_gt 2837
_reflns_number_total 3777
_reflns_threshold_expression 'I > 2\s(I)'
_cod_data_source_file d0dt00541j2.cif
_cod_data_source_block shelx_CCDC1
_cod_depositor_comments 'Adding full bibliography for 7704121--7704125.cif.'
_cod_original_sg_symbol_H-M 'C 2/c'
_cod_database_code 7704122
_shelx_shelxl_version_number 2014/7
_shelx_space_group_comment
;
The symmetry employed for this shelxl refinement is uniquely defined
by the following loop, which should always be used as a source of
symmetry information in preference to the above space-group names.
They are only intended as comments.
;

loop_
_space_group_symop_operation_xyz
'x, y, z'
'-x, y, -z+1/2'
'x+1/2, y+1/2, z'
'-x+1/2, y+1/2, -z+1/2'
'-x, -y, -z'
'x, -y, z-1/2'
'-x+1/2, -y+1/2, -z'
'x+1/2, -y+1/2, z-1/2'

loop_
_atom_site_label
_atom_site_type_symbol
_atom_site_fract_x
_atom_site_fract_y
_atom_site_fract_z
_atom_site_U_iso_or_equiv
_atom_site_adp_type
_atom_site_occupancy
_atom_site_site_symmetry_order
_atom_site_calc_flag
_atom_site_refinement_flags_posn
_atom_site_refinement_flags_adp
_atom_site_refinement_flags_occupancy
_atom_site_disorder_assembly
_atom_site_disorder_group
Cu1 Cu 0.68471(3) 0.29006(3) 0.04840(6) 0.0370(4) Uani 1 1 d . . . . .
O2 O 0.7531(2) 0.23183(19) 0.1196(4) 0.0389(10) Uani 1 1 d . . . . .
O4 O 0.6296(2) 0.21882(18) -0.0123(4) 0.0457(12) Uani 1 1 d . . . . .
N2 N 0.7469(2) 0.3613(2) 0.0781(4) 0.0334(11) Uani 1 1 d . . . . .
H2A H 0.7860 0.3470 0.0699 0.040 Uiso 1 1 calc R U . . .
H2B H 0.7353 0.3899 0.0245 0.040 Uiso 1 1 calc R U . . .
O5 O 0.6146(2) 0.3496(2) -0.0027(5) 0.0618(15) Uani 1 1 d . . . . .
F1 F 0.8711(3) 0.2263(4) 0.2706(7) 0.147(3) Uani 1 1 d . . . . .
O1 O 0.7521(3) 0.5368(3) 0.4214(5) 0.0872(19) Uani 1 1 d . . . . .
F3 F 0.8314(4) 0.1559(4) 0.3633(5) 0.137(3) Uani 1 1 d . . . . .
C6 C 0.6905(3) 0.4204(3) 0.2076(7) 0.0562(19) Uani 1 1 d . . . . .
H6A H 0.6595 0.3860 0.2038 0.067 Uiso 1 1 calc R U . . .
H6B H 0.6745 0.4494 0.1471 0.067 Uiso 1 1 calc R U . . .
C1 C 0.8134(4) 0.4853(4) 0.3028(7) 0.063(2) Uani 1 1 d . . . . .
C5 C 0.7544(3) 0.3945(3) 0.1887(5) 0.0421(16) Uani 1 1 d . . . . .
H5 H 0.7703 0.3644 0.2488 0.051 Uiso 1 1 calc R U . . .
O3 O 0.6311(3) 0.2756(3) 0.1969(6) 0.0837(18) Uani 1 1 d . . . . .
F2 F 0.8389(4) 0.1421(4) 0.1941(6) 0.152(3) Uani 1 1 d . . . . .
N1 N 0.7503(3) 0.4972(3) 0.3400(5) 0.0570(16) Uani 1 1 d . . . . .
C2 C 0.8576(5) 0.4504(5) 0.3958(8) 0.109(4) Uani 1 1 d . . . . .
H2C H 0.8987 0.4424 0.3729 0.164 Uiso 1 1 calc R U . . .
H2D H 0.8642 0.4757 0.4628 0.164 Uiso 1 1 calc R U . . .
H2E H 0.8376 0.4112 0.4105 0.164 Uiso 1 1 calc R U . . .
C17 C 0.5298(3) 0.2746(3) -0.0517(6) 0.0513(18) Uani 1 1 d . . . . .
H17 H 0.4850 0.2700 -0.0734 0.062 Uiso 1 1 calc R U . . .
C16 C 0.5685(3) 0.2222(3) -0.0420(6) 0.0459(17) Uani 1 1 d . . . . .
C11 C 0.7597(4) 0.2157(3) 0.2224(6) 0.0445(17) Uani 1 1 d . . . . .
C3 C 0.8426(5) 0.5500(4) 0.2832(9) 0.092(3) Uani 1 1 d . . . . .
H3A H 0.8838 0.5444 0.2589 0.138 Uiso 1 1 calc R U . . .
H3B H 0.8135 0.5724 0.2265 0.138 Uiso 1 1 calc R U . . .
H3C H 0.8488 0.5737 0.3520 0.138 Uiso 1 1 calc R U . . .
C18 C 0.5559(3) 0.3350(3) -0.0297(6) 0.0520(18) Uani 1 1 d . . . . .
C12 C 0.7182(5) 0.2209(5) 0.2955(9) 0.094(3) Uani 1 1 d . U . . .
H12 H 0.7350 0.2074 0.3680 0.112 Uiso 1 1 calc R U . . .
C8 C 0.7004(9) 0.4045(6) 0.4174(10) 0.160(7) Uani 1 1 d . . . . .
H8A H 0.6640 0.3761 0.4061 0.240 Uiso 1 1 calc R U . . .
H8B H 0.7400 0.3811 0.4184 0.240 Uiso 1 1 calc R U . . .
H8C H 0.7021 0.4260 0.4878 0.240 Uiso 1 1 calc R U . . .
C7 C 0.6925(4) 0.4543(4) 0.3184(8) 0.076(3) Uani 1 1 d . . . . .
C10 C 0.8219(4) 0.1829(4) 0.2647(6) 0.062(2) Uani 1 1 d . . . . .
C4 C 0.8022(3) 0.4485(3) 0.1938(6) 0.0491(17) Uani 1 1 d . . . . .
H4A H 0.8437 0.4319 0.1811 0.059 Uiso 1 1 calc R U . . .
H4B H 0.7867 0.4774 0.1328 0.059 Uiso 1 1 calc R U . . .
C9 C 0.6315(5) 0.4933(6) 0.3155(12) 0.138(6) Uani 1 1 d . . . . .
H9A H 0.5940 0.4664 0.3017 0.206 Uiso 1 1 calc R U . . .
H9B H 0.6330 0.5143 0.3864 0.206 Uiso 1 1 calc R U . . .
H9C H 0.6288 0.5241 0.2566 0.206 Uiso 1 1 calc R U . . .
C19 C 0.5096(4) 0.3911(4) -0.0409(10) 0.079(3) Uani 1 1 d . . . . .
F9 F 0.4744(2) 0.1629(2) -0.1101(7) 0.127(3) Uani 1 1 d . . . . .
F8 F 0.5642(3) 0.1243(4) -0.1261(10) 0.196(5) Uani 1 1 d . . . . .
F7 F 0.5383(4) 0.1279(3) 0.0312(10) 0.167(4) Uani 1 1 d . . . . .
C15 C 0.5355(4) 0.1606(4) -0.0683(12) 0.091(3) Uani 1 1 d . . . . .
F6 F 0.5783(5) 0.1808(4) 0.3502(8) 0.172(4) Uani 1 1 d . . . . .
C13 C 0.6557(5) 0.2425(4) 0.2820(8) 0.074(2) Uani 1 1 d . U . . .
F4 F 0.6419(4) 0.2296(4) 0.4750(5) 0.124(2) Uani 1 1 d . . . . .
F5 F 0.5645(5) 0.2812(4) 0.3468(13) 0.216(6) Uani 1 1 d . . . . .
C14 C 0.6089(7) 0.2340(6) 0.3654(12) 0.111(4) Uani 1 1 d . . . . .
F10A F 0.4543(8) 0.3782(7) -0.0167(13) 0.098(2) Uani 0.486(6) 1 d . . P A 1
F11A F 0.5012(5) 0.4067(5) -0.1590(13) 0.098(2) Uani 0.486(6) 1 d . . P A 1
F12A F 0.5366(6) 0.4407(6) 0.0071(14) 0.098(2) Uani 0.486(6) 1 d . . P A 1
F10B F 0.4472(7) 0.3789(7) -0.0735(12) 0.098(2) Uani 0.514(6) 1 d . . P A 2
F11B F 0.5251(5) 0.4397(6) -0.0838(13) 0.098(2) Uani 0.514(6) 1 d . . P A 2
F12B F 0.5067(5) 0.4126(5) 0.0745(12) 0.098(2) Uani 0.514(6) 1 d . . P A 2

loop_
_atom_site_aniso_label
_atom_site_aniso_U_11
_atom_site_aniso_U_22
_atom_site_aniso_U_33
_atom_site_aniso_U_23
_atom_site_aniso_U_13
_atom_site_aniso_U_12
Cu1 0.0389(5) 0.0277(5) 0.0451(6) -0.0014(3) 0.0088(4) 0.0031(3)
O2 0.041(2) 0.026(2) 0.047(3) 0.0031(19) 0.000(2) 0.0007(17)
O4 0.037(3) 0.035(2) 0.067(3) -0.004(2) 0.016(2) -0.0023(18)
N2 0.040(3) 0.028(2) 0.033(3) -0.001(2) 0.008(2) 0.004(2)
O5 0.039(3) 0.031(2) 0.115(5) 0.006(3) 0.011(3) 0.007(2)
F1 0.091(5) 0.180(7) 0.152(7) 0.039(6) -0.029(4) -0.021(5)
O1 0.102(5) 0.077(4) 0.081(4) -0.050(3) 0.010(3) 0.012(3)
F3 0.150(6) 0.178(7) 0.080(4) 0.050(4) 0.013(4) 0.045(5)
C6 0.059(4) 0.049(4) 0.068(5) -0.025(4) 0.032(4) -0.016(3)
C1 0.059(5) 0.054(4) 0.070(5) -0.019(4) -0.004(4) 0.013(4)
C5 0.070(4) 0.025(3) 0.032(3) -0.001(3) 0.011(3) 0.006(3)
O3 0.079(4) 0.086(4) 0.094(5) -0.010(4) 0.035(4) 0.002(3)
F2 0.164(7) 0.177(7) 0.101(5) -0.019(5) -0.021(4) 0.101(6)
N1 0.076(4) 0.044(3) 0.051(4) -0.021(3) 0.011(3) 0.004(3)
C2 0.120(9) 0.112(8) 0.076(6) -0.041(6) -0.036(6) 0.056(7)
C17 0.037(4) 0.061(5) 0.059(5) -0.001(4) 0.017(3) 0.002(3)
C16 0.028(4) 0.052(4) 0.059(4) -0.006(3) 0.012(3) 0.000(3)
C11 0.060(4) 0.036(4) 0.036(4) -0.005(3) 0.005(3) -0.002(3)
C3 0.081(6) 0.069(5) 0.123(8) -0.039(6) 0.010(6) -0.026(5)
C18 0.043(4) 0.048(4) 0.068(5) 0.007(4) 0.018(3) 0.011(3)
C12 0.070(5) 0.127(8) 0.082(7) -0.067(6) 0.007(5) 0.008(5)
C8 0.31(2) 0.108(9) 0.094(8) -0.043(7) 0.136(11) -0.080(11)
C7 0.091(6) 0.065(5) 0.085(6) -0.031(5) 0.049(5) -0.016(5)
C10 0.088(6) 0.062(5) 0.033(4) 0.001(4) 0.000(4) 0.020(5)
C4 0.044(4) 0.049(4) 0.055(4) -0.015(3) 0.008(3) 0.002(3)
C9 0.074(6) 0.141(10) 0.209(14) -0.132(10) 0.058(8) -0.015(6)
C19 0.039(5) 0.067(6) 0.130(9) 0.017(6) 0.013(5) 0.006(4)
F9 0.046(3) 0.076(3) 0.250(8) -0.040(4) -0.006(4) -0.007(2)
F8 0.056(3) 0.141(6) 0.385(14) -0.185(8) 0.022(5) -0.010(4)
F7 0.113(5) 0.076(4) 0.299(12) 0.048(6) 0.000(6) -0.036(4)
C15 0.042(5) 0.050(5) 0.177(11) -0.018(7) 0.005(6) 0.000(4)
F6 0.211(9) 0.153(7) 0.185(8) -0.044(6) 0.125(7) -0.074(7)
C13 0.102(6) 0.067(5) 0.062(5) -0.006(5) 0.038(5) -0.012(5)
F4 0.140(6) 0.175(6) 0.072(4) -0.007(4) 0.064(4) -0.031(5)
F5 0.149(7) 0.130(6) 0.415(19) -0.053(8) 0.179(10) 0.013(5)
C14 0.150(11) 0.088(8) 0.115(10) 0.006(7) 0.078(9) -0.026(8)
F10A 0.073(3) 0.074(3) 0.148(7) 0.020(4) 0.022(4) 0.037(2)
F11A 0.073(3) 0.074(3) 0.148(7) 0.020(4) 0.022(4) 0.037(2)
F12A 0.073(3) 0.074(3) 0.148(7) 0.020(4) 0.022(4) 0.037(2)
F10B 0.073(3) 0.074(3) 0.148(7) 0.020(4) 0.022(4) 0.037(2)
F11B 0.073(3) 0.074(3) 0.148(7) 0.020(4) 0.022(4) 0.037(2)
F12B 0.073(3) 0.074(3) 0.148(7) 0.020(4) 0.022(4) 0.037(2)

loop_
_atom_type_symbol
_atom_type_description
_atom_type_scat_dispersion_real
_atom_type_scat_dispersion_imag
_atom_type_scat_source
C C 0.0033 0.0016 'International Tables Vol C Tables 4.2.6.8 and 6.1.1.4'
H H 0.0000 0.0000 'International Tables Vol C Tables 4.2.6.8 and 6.1.1.4'
N N 0.0061 0.0033 'International Tables Vol C Tables 4.2.6.8 and 6.1.1.4'
O O 0.0106 0.0060 'International Tables Vol C Tables 4.2.6.8 and 6.1.1.4'
Cu Cu 0.3201 1.2651 'International Tables Vol C Tables 4.2.6.8 and 6.1.1.4'
F F 0.0171 0.0103 'International Tables Vol C Tables 4.2.6.8 and 6.1.1.4'

loop_
_geom_angle_atom_site_label_1
_geom_angle_atom_site_label_2
_geom_angle_atom_site_label_3
_geom_angle
_geom_angle_site_symmetry_1
_geom_angle_site_symmetry_3
_geom_angle_publ_flag
O5 Cu1 O4 91.24(19) . . ?
O5 Cu1 O2 172.6(2) . . ?
O4 Cu1 O2 90.76(18) . . ?
O5 Cu1 N2 89.67(19) . . ?
O4 Cu1 N2 167.7(2) . . ?
O2 Cu1 N2 89.89(18) . . ?
O5 Cu1 O3 84.0(2) . . ?
O4 Cu1 O3 81.7(2) . . ?
O2 Cu1 O3 89.3(2) . . ?
N2 Cu1 O3 110.6(2) . . ?
C11 O2 Cu1 123.0(4) . . ?
C16 O4 Cu1 124.0(4) . . ?
C5 N2 Cu1 119.2(4) . . ?
C18 O5 Cu1 124.7(4) . . ?
C5 C6 C7 114.7(6) . . ?
N1 C1 C4 109.7(6) . . ?
N1 C1 C2 108.5(8) . . ?
C4 C1 C2 112.1(6) . . ?
N1 C1 C3 106.8(6) . . ?
C4 C1 C3 109.5(7) . . ?
C2 C1 C3 110.1(8) . . ?
C6 C5 N2 110.5(5) . . ?
C6 C5 C4 108.2(5) . . ?
N2 C5 C4 111.2(5) . . ?
C13 O3 Cu1 121.4(6) . . ?
O1 N1 C1 115.4(6) . . ?
O1 N1 C7 116.7(6) . . ?
C1 N1 C7 124.9(5) . . ?
C16 C17 C18 121.5(6) . . ?
O4 C16 C17 128.5(6) . . ?
O4 C16 C15 114.6(6) . . ?
C17 C16 C15 116.9(6) . . ?
O2 C11 C12 130.2(8) . . ?
O2 C11 C10 113.9(6) . . ?
C12 C11 C10 115.9(7) . . ?
O5 C18 C17 127.5(6) . . ?
O5 C18 C19 113.9(6) . . ?
C17 C18 C19 118.6(7) . . ?
C11 C12 C13 131.2(10) . . ?
N1 C7 C6 110.2(6) . . ?
N1 C7 C9 108.5(7) . . ?
C6 C7 C9 110.0(8) . . ?
N1 C7 C8 107.4(9) . . ?
C6 C7 C8 109.5(7) . . ?
C9 C7 C8 111.3(10) . . ?
F3 C10 F2 106.8(7) . . ?
F3 C10 F1 104.6(7) . . ?
F2 C10 F1 101.4(8) . . ?
F3 C10 C11 120.4(7) . . ?
F2 C10 C11 113.9(6) . . ?
F1 C10 C11 107.6(7) . . ?
C1 C4 C5 115.4(6) . . ?
F10A C19 F12A 114.8(12) . . ?
F11B C19 F10B 110.9(10) . . ?
F10A C19 F11A 108.3(10) . . ?
F12A C19 F11A 103.1(10) . . ?
F11B C19 F12B 101.2(11) . . ?
F10B C19 F12B 98.4(10) . . ?
F11B C19 C18 119.3(8) . . ?
F10A C19 C18 113.4(10) . . ?
F12A C19 C18 112.3(8) . . ?
F10B C19 C18 116.8(10) . . ?
F11A C19 C18 103.7(9) . . ?
F12B C19 C18 106.6(8) . . ?
F8 C15 F9 109.7(9) . . ?
F8 C15 F7 102.8(9) . . ?
F9 C15 F7 104.6(9) . . ?
F8 C15 C16 114.4(9) . . ?
F9 C15 C16 116.2(7) . . ?
F7 C15 C16 107.9(9) . . ?
O3 C13 C12 121.7(9) . . ?
O3 C13 C14 112.4(10) . . ?
C12 C13 C14 125.8(11) . . ?
F6 C14 F5 108.5(12) . . ?
F6 C14 F4 103.3(10) . . ?
F5 C14 F4 115.0(12) . . ?
F6 C14 C13 111.3(10) . . ?
F5 C14 C13 107.3(10) . . ?
F4 C14 C13 111.5(11) . . ?

loop_
_geom_bond_atom_site_label_1
_geom_bond_atom_site_label_2
_geom_bond_distance
_geom_bond_site_symmetry_2
_geom_bond_publ_flag
Cu1 O5 1.950(4) . ?
Cu1 O4 1.964(4) . ?
Cu1 O2 1.970(4) . ?
Cu1 N2 1.983(5) . ?
Cu1 O3 2.287(7) . ?
O2 C11 1.272(8) . ?
O4 C16 1.263(8) . ?
N2 C5 1.494(7) . ?
O5 C18 1.248(8) . ?
F1 C10 1.371(10) . ?
O1 N1 1.288(7) . ?
F3 C10 1.305(9) . ?
C6 C5 1.493(9) . ?
C6 C7 1.512(10) . ?
C1 N1 1.481(10) . ?
C1 C4 1.513(10) . ?
C1 C2 1.516(11) . ?
C1 C3 1.537(11) . ?
C5 C4 1.513(9) . ?
O3 C13 1.277(11) . ?
F2 C10 1.305(9) . ?
N1 C7 1.496(10) . ?
C17 C16 1.367(9) . ?
C17 C18 1.401(10) . ?
C16 C15 1.486(11) . ?
C11 C12 1.339(12) . ?
C11 C10 1.483(10) . ?
C18 C19 1.524(10) . ?
C12 C13 1.364(13) . ?
C8 C7 1.583(15) . ?
C7 C9 1.513(13) . ?
C19 F11B 1.221(14) . ?
C19 F10A 1.265(18) . ?
C19 F12A 1.285(16) . ?
C19 F10B 1.319(17) . ?
C19 F11A 1.445(17) . ?
C19 F12B 1.476(16) . ?
F9 C15 1.287(9) . ?
F8 C15 1.255(12) . ?
F7 C15 1.379(14) . ?
F6 C14 1.294(13) . ?
C13 C14 1.527(13) . ?
F4 C14 1.386(15) . ?
F5 C14 1.354(15) . ?

loop_
_geom_hbond_atom_site_label_D
_geom_hbond_atom_site_label_H
_geom_hbond_atom_site_label_A
_geom_hbond_distance_DH
_geom_hbond_distance_HA
_geom_hbond_distance_DA
_geom_hbond_angle_DHA
_geom_hbond_site_symmetry_A
N2 H2A O4 0.89 2.44 3.293(6) 160.9 7_655
N2 H2B O1 0.89 2.06 2.887(7) 154.4 6_565
C6 H6A O5 0.97 2.62 3.136(9) 113.2 .
C6 H6A O3 0.97 2.41 3.307(9) 152.7 .
C4 H4A F8 0.97 2.44 3.402(9) 169.2 7_655
C4 H4B O1 0.97 2.55 3.289(9) 133.4 6_565
C9 H9B F11B 0.96 2.53 3.053(15) 114.2 6_566
C9 H9C F2 0.96 2.63 3.223(15) 119.9 4_655
